data_4331741
loop_
_publ_author_name
'Luca Pilia'
'Elisa Sessini'
'Flavia Artizzu'
'Masahiro Yamashita'
'Angela Serpe'
'Kazuya Kubo'
'Hiroshi Ito'
'Hisaaki Tanaka'
'Shin-ichi Kuroda'
'Jun-ichi Yamada'
'Paola Deplano'
'Carlos J. G\'omez-Garc\'ia'
'Maria Laura Mercuri'

_publ_section_title
;
 New BDH-TTP/[MIII(C5O5)3]3- (M = Fe, Ga) Isostructural Molecular Metals
;
_journal_name_full 'Inorganic Chemistry'
_journal_page_first 423
_journal_page_last 430
_journal_paper_doi 10.1021/ic302234j
_journal_volume 52
_journal_year 2013
_chemical_formula_sum 'C76 H50 Cl2 Ga O15 S48'
_chemical_formula_weight 2882.66
_chemical_name_systematic
; 
 ? 
;
_space_group_IT_number 15
_symmetry_cell_setting monoclinic
_symmetry_space_group_name_Hall '-C 2yc'
_symmetry_space_group_name_H-M 'C 1 2/c 1'
_atom_sites_solution_hydrogens geom
_atom_sites_solution_primary direct
_atom_sites_solution_secondary difmap
_audit_creation_method SHELXL-97
_cell_angle_alpha 90.00
_cell_angle_beta 123.807(3)
_cell_angle_gamma 90.00
_cell_formula_units_Z 4
_cell_length_a 44.006(7)
_cell_length_b 10.5748(17)
_cell_length_c 26.171(4)
_cell_measurement_temperature 100(2)
_cell_volume 10120(3)
_computing_cell_refinement 'Bruker SMART'
_computing_data_collection 'Bruker SMART'
_computing_data_reduction 'Bruker SHELXTL'
_computing_molecular_graphics 'Bruker SHELXTL'
_computing_publication_material 'Bruker SHELXTL'
_computing_structure_refinement 'Bruker SHELXTL'
_computing_structure_solution 'Bruker SHELXTL'
_diffrn_ambient_temperature 100(2)
_diffrn_measured_fraction_theta_full 1.000
_diffrn_measured_fraction_theta_max 1.000
_diffrn_measurement_device_type 'CCD area detector'
_diffrn_measurement_method 'phi and omega scans'
_diffrn_radiation_monochromator graphite
_diffrn_radiation_source 'sealed tube'
_diffrn_radiation_type MoK\a
_diffrn_radiation_wavelength 0.71073
_diffrn_reflns_av_R_equivalents 0.0603
_diffrn_reflns_av_sigmaI/netI 0.0707
_diffrn_reflns_limit_h_max 48
_diffrn_reflns_limit_h_min -48
_diffrn_reflns_limit_k_max 11
_diffrn_reflns_limit_k_min -11
_diffrn_reflns_limit_l_max 28
_diffrn_reflns_limit_l_min -28
_diffrn_reflns_number 33681
_diffrn_reflns_theta_full 23.00
_diffrn_reflns_theta_max 23.00
_diffrn_reflns_theta_min 1.87
_exptl_absorpt_coefficient_mu 1.379
_exptl_absorpt_correction_type none
_exptl_crystal_colour black
_exptl_crystal_density_diffrn 1.892
_exptl_crystal_description prism
_exptl_crystal_F_000 5836
_exptl_crystal_size_max 0.2
_exptl_crystal_size_mid 0.1
_exptl_crystal_size_min 0.1
_refine_diff_density_max 0.560
_refine_diff_density_min -0.463
_refine_diff_density_rms 0.089
_refine_ls_extinction_method none
_refine_ls_goodness_of_fit_ref 0.887
_refine_ls_hydrogen_treatment mixed
_refine_ls_matrix_type full
_refine_ls_number_parameters 655
_refine_ls_number_reflns 7043
_refine_ls_number_restraints 0
_refine_ls_restrained_S_all 0.887
_refine_ls_R_factor_all 0.0637
_refine_ls_R_factor_gt 0.0386
_refine_ls_shift/su_max 0.001
_refine_ls_shift/su_mean 0.000
_refine_ls_structure_factor_coef Fsqd
_refine_ls_weighting_details 'calc w=1/[\s^2^(Fo^2^)+(0.0307P)^2^+0.0000P] where P=(Fo^2^+2Fc^2^)/3'
_refine_ls_weighting_scheme calc
_refine_ls_wR_factor_gt 0.0761
_refine_ls_wR_factor_ref 0.0816
_reflns_number_gt 4856
_reflns_number_total 7043
_reflns_threshold_expression >2sigma(I)
_cod_data_source_file ic302234j_si_001_2.cif
_cod_data_source_block complex2
_cod_original_sg_symbol_H-M 'C 1 2/c 1 '
_cod_database_code 4331741

loop_
_symmetry_equiv_pos_as_xyz
'x, y, z'
'-x, y, -z+1/2'
'x+1/2, y+1/2, z'
'-x+1/2, y+1/2, -z+1/2'
'-x, -y, -z'
'x, -y, z-1/2'
'-x+1/2, -y+1/2, -z'
'x+1/2, -y+1/2, z-1/2'

loop_
_atom_site_label
_atom_site_type_symbol
_atom_site_fract_x
_atom_site_fract_y
_atom_site_fract_z
_atom_site_U_iso_or_equiv
_atom_site_adp_type
_atom_site_occupancy
_atom_site_symmetry_multiplicity
_atom_site_calc_flag
_atom_site_refinement_flags
S1 S 0.93103(4) -0.25485(13) 0.00530(7) 0.0312(4) Uani 1 1 d .
S2 S 0.91298(4) -0.49387(12) 0.04152(6) 0.0262(4) Uani 1 1 d .
S3 S 0.84806(3) -0.22521(11) -0.10827(6) 0.0155(3) Uani 1 1 d .
S4 S 0.82709(3) -0.44874(11) -0.06474(5) 0.0165(3) Uani 1 1 d .
S5 S 0.77265(3) -0.22505(11) -0.22837(5) 0.0137(3) Uani 1 1 d .
S6 S 0.75083(3) -0.44531(11) -0.18432(6) 0.0143(3) Uani 1 1 d .
S7 S 0.69539(3) -0.23194(11) -0.35681(6) 0.0179(3) Uani 1 1 d .
S8 S 0.67069(3) -0.43788(11) -0.31150(6) 0.0172(3) Uani 1 1 d .
C1 C 0.96890(14) -0.3566(6) 0.0586(2) 0.0421(17) Uani 1 1 d .
H1 H 0.9748 -0.4153 0.0358 0.051 Uiso 1 1 calc R
H2 H 0.9909 -0.3052 0.0867 0.051 Uiso 1 1 calc R
C2 C 0.95776(14) -0.4288(5) 0.0941(2) 0.0381(16) Uani 1 1 d .
H3 H 0.9574 -0.3724 0.1239 0.046 Uiso 1 1 calc R
H4 H 0.9755 -0.4978 0.1173 0.046 Uiso 1 1 calc R
C3 C 0.89737(13) -0.3638(4) -0.0087(2) 0.0173(12) Uani 1 1 d .
C4 C 0.86221(13) -0.3489(4) -0.0544(2) 0.0146(12) Uani 1 1 d .
C5 C 0.80488(12) -0.2894(4) -0.1577(2) 0.0142(12) Uani 1 1 d .
C6 C 0.79564(13) -0.3899(4) -0.1380(2) 0.0153(12) Uani 1 1 d .
C7 C 0.73867(13) -0.3357(4) -0.2440(2) 0.0135(11) Uani 1 1 d .
C8 C 0.70585(13) -0.3371(4) -0.2973(2) 0.0133(12) Uani 1 1 d .
C9 C 0.64763(13) -0.2679(5) -0.4043(2) 0.0238(13) Uani 1 1 d .
H5 H 0.6339 -0.2057 -0.3965 0.029 Uiso 1 1 calc R
H6 H 0.6391 -0.2611 -0.4481 0.029 Uiso 1 1 calc R
C10 C 0.64006(13) -0.3981(4) -0.3919(2) 0.0224(13) Uani 1 1 d .
H7 H 0.6431 -0.4598 -0.4172 0.027 Uiso 1 1 calc R
H8 H 0.6145 -0.4030 -0.4037 0.027 Uiso 1 1 calc R
S9 S 0.86186(3) -0.04857(12) 0.02188(6) 0.0206(3) Uani 1 1 d .
S10 S 0.83657(4) -0.25436(12) 0.06637(6) 0.0196(3) Uani 1 1 d .
S11 S 0.78118(3) -0.02397(11) -0.10051(6) 0.0159(3) Uani 1 1 d .
S12 S 0.75764(3) -0.24860(12) -0.06171(6) 0.0168(3) Uani 1 1 d .
S13 S 0.70757(3) -0.02369(11) -0.22423(5) 0.0158(3) Uani 1 1 d .
S14 S 0.68402(3) -0.24704(11) -0.18531(6) 0.0167(3) Uani 1 1 d .
S15 S 0.62615(3) 0.01157(12) -0.34155(6) 0.0189(3) Uani 1 1 d .
S16 S 0.60308(4) -0.22191(12) -0.31064(6) 0.0242(3) Uani 1 1 d .
C11 C 0.89282(14) -0.0919(5) 0.1017(2) 0.0270(14) Uani 1 1 d .
H9 H 0.9184 -0.0830 0.1139 0.032 Uiso 1 1 calc R
H10 H 0.8892 -0.0353 0.1280 0.032 Uiso 1 1 calc R
C12 C 0.88549(13) -0.2274(4) 0.1102(2) 0.0237(13) Uani 1 1 d .
H11 H 0.8962 -0.2442 0.1543 0.028 Uiso 1 1 calc R
H12 H 0.8970 -0.2856 0.0960 0.028 Uiso 1 1 calc R
C13 C 0.82642(13) -0.1459(4) 0.0082(2) 0.0167(12) Uani 1 1 d .
C14 C 0.79276(13) -0.1407(4) -0.0437(2) 0.0154(12) Uani 1 1 d .
C15 C 0.73726(13) -0.0826(4) -0.1512(2) 0.0167(12) Uani 1 1 d .
C16 C 0.72679(13) -0.1842(4) -0.1334(2) 0.0136(12) Uani 1 1 d .
C17 C 0.67232(13) -0.1281(4) -0.2403(2) 0.0156(12) Uani 1 1 d .
C18 C 0.63820(13) -0.1153(4) -0.2905(2) 0.0154(12) Uani 1 1 d .
C19 C 0.58053(13) -0.0436(5) -0.3987(2) 0.0197(12) Uani 1 1 d .
H13 H 0.5641 0.0293 -0.4202 0.024 Uiso 1 1 calc R
H14 H 0.5809 -0.0965 -0.4296 0.024 Uiso 1 1 calc R
C20 C 0.56692(13) -0.1201(5) -0.3667(2) 0.0210(13) Uani 1 1 d .
H15 H 0.5456 -0.1715 -0.3971 0.025 Uiso 1 1 calc R
H16 H 0.5591 -0.0628 -0.3461 0.025 Uiso 1 1 calc R
S17 S 0.85636(4) -0.51650(12) 0.16084(6) 0.0236(3) Uani 1 1 d .
S18 S 0.88370(4) -0.72178(12) 0.11994(6) 0.0218(3) Uani 1 1 d .
S19 S 0.77755(3) -0.53768(11) 0.03958(6) 0.0183(3) Uani 1 1 d .
S20 S 0.80257(3) -0.73683(11) -0.00969(6) 0.0163(3) Uani 1 1 d .
S21 S 0.70418(4) -0.52411(12) -0.08311(6) 0.0214(3) Uani 1 1 d .
S22 S 0.72797(3) -0.72683(12) -0.13261(6) 0.0177(3) Uani 1 1 d .
S23 S 0.62759(4) -0.50436(12) -0.21319(6) 0.0222(3) Uani 1 1 d .
S24 S 0.64711(3) -0.72519(12) -0.25800(6) 0.0204(3) Uani 1 1 d .
C21 C 0.90414(13) -0.5598(5) 0.2128(2) 0.0247(13) Uani 1 1 d .
H17 H 0.9187 -0.4852 0.2368 0.030 Uiso 1 1 calc R
H18 H 0.9068 -0.6258 0.2419 0.030 Uiso 1 1 calc R
C22 C 0.91725(13) -0.6087(5) 0.1747(2) 0.0236(13) Uani 1 1 d .
H19 H 0.9413 -0.6503 0.2013 0.028 Uiso 1 1 calc R
H20 H 0.9199 -0.5381 0.1527 0.028 Uiso 1 1 calc R
C23 C 0.84713(14) -0.6263(4) 0.1036(2) 0.0173(12) Uani 1 1 d .
C24 C 0.81350(13) -0.6340(4) 0.0518(2) 0.0146(12) Uani 1 1 d .
C25 C 0.74812(13) -0.5838(4) -0.0360(2) 0.0193(12) Uani 1 1 d .
C26 C 0.75889(13) -0.6751(5) -0.0586(2) 0.0194(12) Uani 1 1 d .
C27 C 0.69298(13) -0.6240(4) -0.1454(2) 0.0166(12) Uani 1 1 d .
C28 C 0.66039(13) -0.6179(4) -0.1986(2) 0.0175(12) Uani 1 1 d .
C29 C 0.59022(13) -0.5877(5) -0.2782(2) 0.0255(13) Uani 1 1 d .
H21 H 0.5807 -0.6540 -0.2639 0.031 Uiso 1 1 calc R
H22 H 0.5701 -0.5283 -0.3050 0.031 Uiso 1 1 calc R
C30 C 0.60448(13) -0.6463(5) -0.3130(2) 0.0225(13) Uani 1 1 d .
H23 H 0.6086 -0.5803 -0.3353 0.027 Uiso 1 1 calc R
H24 H 0.5866 -0.7079 -0.3434 0.027 Uiso 1 1 calc R
Ga Ga 1.0000 0.09920(7) 0.2500 0.0186(2) Uani 1 2 d S
O1 O 1.02251(8) 0.2197(3) 0.22233(15) 0.0179(8) Uani 1 1 d .
O2 O 1.03570(10) 0.3411(3) 0.13129(16) 0.0299(9) Uani 1 1 d .
O3 O 0.97127(10) 0.2794(3) 0.00929(16) 0.0353(10) Uani 1 1 d .
O4 O 0.92105(10) 0.1276(4) 0.02474(16) 0.0402(11) Uani 1 1 d .
O5 O 0.95739(9) 0.1050(3) 0.16287(15) 0.0239(9) Uani 1 1 d .
C31 C 1.00186(13) 0.2250(4) 0.1636(2) 0.0166(12) Uani 1 1 d .
C32 C 1.00871(14) 0.2822(5) 0.1204(2) 0.0204(13) Uani 1 1 d .
C33 C 0.97583(15) 0.2510(5) 0.0580(2) 0.0245(13) Uani 1 1 d .
C34 C 0.95006(15) 0.1731(5) 0.0659(2) 0.0248(13) Uani 1 1 d .
C35 C 0.96765(13) 0.1630(5) 0.1318(2) 0.0188(12) Uani 1 1 d .
O6 O 1.02346(9) -0.0413(3) 0.23187(15) 0.0224(9) Uani 1 1 d .
O7 O 1.03900(10) -0.3096(3) 0.21319(16) 0.0304(9) Uani 1 1 d .
O8 O 1.0000 -0.4727(5) 0.2500 0.0309(13) Uani 1 2 d S
C36 C 1.01216(13) -0.1461(5) 0.2399(2) 0.0186(12) Uani 1 1 d .
C37 C 1.02016(14) -0.2754(5) 0.2317(2) 0.0216(13) Uani 1 1 d .
C38 C 1.0000 -0.3582(7) 0.2500 0.0231(18) Uani 1 2 d S
Cl1 Cl 0.9806(3) 0.0186(10) -0.0573(5) 0.099(4) Uani 0.50 1 d P
C39 C 1.0207(4) 0.0262(14) 0.0168(6) 0.054(5) Uani 0.50 1 d P
Cl2 Cl 1.0109(3) -0.0423(9) 0.0682(5) 0.0459(17) Uani 0.50 1 d P

loop_
_atom_site_aniso_label
_atom_site_aniso_U_11
_atom_site_aniso_U_22
_atom_site_aniso_U_33
_atom_site_aniso_U_23
_atom_site_aniso_U_13
_atom_site_aniso_U_12
S1 0.0178(8) 0.0265(9) 0.0372(9) 0.0029(7) 0.0077(7) -0.0036(7)
S2 0.0304(8) 0.0189(8) 0.0202(8) 0.0046(6) 0.0085(7) 0.0080(7)
S3 0.0148(7) 0.0097(7) 0.0166(7) 0.0006(5) 0.0054(6) -0.0021(6)
S4 0.0185(7) 0.0100(7) 0.0154(7) 0.0019(5) 0.0060(6) 0.0001(6)
S5 0.0133(7) 0.0099(7) 0.0149(7) 0.0020(5) 0.0058(6) -0.0008(6)
S6 0.0156(7) 0.0072(7) 0.0175(7) 0.0006(5) 0.0076(6) -0.0007(6)
S7 0.0175(7) 0.0116(7) 0.0188(8) 0.0038(6) 0.0066(6) -0.0023(6)
S8 0.0182(7) 0.0122(7) 0.0196(8) 0.0006(6) 0.0095(6) -0.0040(6)
C1 0.017(3) 0.065(5) 0.030(4) -0.008(3) 0.004(3) 0.000(3)
C2 0.032(4) 0.031(4) 0.035(4) 0.007(3) 0.008(3) 0.013(3)
C3 0.022(3) 0.009(3) 0.018(3) 0.002(2) 0.010(3) 0.004(2)
C4 0.022(3) 0.011(3) 0.015(3) 0.000(2) 0.013(3) 0.000(2)
C5 0.014(3) 0.010(3) 0.015(3) 0.000(2) 0.005(2) 0.001(2)
C6 0.020(3) 0.007(3) 0.016(3) -0.003(2) 0.008(2) 0.000(2)
C7 0.018(3) 0.004(3) 0.022(3) -0.002(2) 0.013(3) -0.001(2)
C8 0.018(3) 0.008(3) 0.018(3) 0.000(2) 0.013(3) 0.003(2)
C9 0.016(3) 0.025(3) 0.021(3) 0.005(2) 0.004(3) -0.005(3)
C10 0.019(3) 0.019(3) 0.021(3) 0.002(2) 0.006(3) -0.003(3)
S9 0.0212(8) 0.0153(7) 0.0200(8) -0.0004(6) 0.0081(6) -0.0041(6)
S10 0.0228(8) 0.0158(7) 0.0176(8) 0.0034(6) 0.0096(6) 0.0005(6)
S11 0.0184(7) 0.0104(7) 0.0174(7) 0.0014(5) 0.0089(6) -0.0011(6)
S12 0.0194(7) 0.0122(7) 0.0184(8) 0.0022(6) 0.0103(6) -0.0011(6)
S13 0.0182(7) 0.0114(7) 0.0168(7) 0.0016(5) 0.0091(6) -0.0014(6)
S14 0.0190(7) 0.0103(7) 0.0217(8) 0.0029(6) 0.0118(6) 0.0002(6)
S15 0.0197(7) 0.0131(7) 0.0197(8) 0.0021(6) 0.0084(6) -0.0015(6)
S16 0.0167(7) 0.0169(8) 0.0335(9) 0.0083(6) 0.0106(7) 0.0009(6)
C11 0.032(3) 0.021(3) 0.021(3) -0.002(3) 0.010(3) -0.002(3)
C12 0.027(3) 0.016(3) 0.021(3) 0.001(2) 0.009(3) 0.002(3)
C13 0.025(3) 0.008(3) 0.018(3) 0.002(2) 0.013(3) 0.005(2)
C14 0.024(3) 0.009(3) 0.018(3) 0.001(2) 0.015(3) 0.000(2)
C15 0.018(3) 0.015(3) 0.016(3) -0.003(2) 0.009(2) 0.000(2)
C16 0.020(3) 0.007(3) 0.020(3) -0.001(2) 0.015(3) 0.000(2)
C17 0.022(3) 0.007(3) 0.020(3) -0.001(2) 0.013(3) -0.001(2)
C18 0.018(3) 0.010(3) 0.021(3) 0.000(2) 0.013(3) 0.000(2)
C19 0.020(3) 0.018(3) 0.020(3) 0.000(2) 0.011(3) 0.003(2)
C20 0.017(3) 0.020(3) 0.019(3) 0.005(2) 0.006(2) 0.005(2)
S17 0.0341(9) 0.0153(7) 0.0190(8) -0.0018(6) 0.0133(7) 0.0051(7)
S18 0.0230(8) 0.0137(7) 0.0242(8) 0.0002(6) 0.0104(7) 0.0038(6)
S19 0.0230(8) 0.0123(7) 0.0206(8) -0.0007(6) 0.0128(6) 0.0037(6)
S20 0.0187(7) 0.0123(7) 0.0172(8) -0.0005(6) 0.0097(6) 0.0022(6)
S21 0.0234(8) 0.0150(7) 0.0287(8) -0.0029(6) 0.0162(7) 0.0025(6)
S22 0.0186(7) 0.0131(7) 0.0219(8) -0.0021(6) 0.0115(6) 0.0010(6)
S23 0.0231(8) 0.0126(7) 0.0331(9) 0.0010(6) 0.0170(7) 0.0023(6)
S24 0.0199(8) 0.0139(7) 0.0259(8) -0.0018(6) 0.0118(7) -0.0006(6)
C21 0.033(3) 0.015(3) 0.017(3) 0.000(2) 0.008(3) -0.005(3)
C22 0.020(3) 0.022(3) 0.021(3) 0.002(2) 0.007(3) -0.002(3)
C23 0.029(3) 0.009(3) 0.019(3) 0.004(2) 0.017(3) 0.003(2)
C24 0.024(3) 0.012(3) 0.015(3) 0.001(2) 0.015(3) -0.001(2)
C25 0.021(3) 0.014(3) 0.026(3) 0.000(2) 0.014(3) -0.005(2)
C26 0.023(3) 0.017(3) 0.026(3) -0.002(2) 0.019(3) -0.002(2)
C27 0.024(3) 0.008(3) 0.025(3) 0.002(2) 0.019(3) -0.001(2)
C28 0.021(3) 0.009(3) 0.029(3) 0.003(2) 0.018(3) -0.002(2)
C29 0.023(3) 0.016(3) 0.036(4) 0.003(3) 0.015(3) -0.001(3)
C30 0.017(3) 0.019(3) 0.027(3) 0.003(2) 0.010(3) -0.002(2)
Ga 0.0205(5) 0.0127(4) 0.0234(5) 0.000 0.0127(4) 0.000
O1 0.0171(19) 0.0150(19) 0.018(2) -0.0007(15) 0.0080(17) 0.0008(16)
O2 0.032(2) 0.024(2) 0.040(2) 0.0072(18) 0.024(2) 0.0026(19)
O3 0.048(3) 0.033(2) 0.027(2) 0.0109(19) 0.022(2) 0.015(2)
O4 0.033(2) 0.046(3) 0.020(2) -0.0064(19) 0.002(2) -0.010(2)
O5 0.023(2) 0.021(2) 0.029(2) -0.0047(17) 0.0149(19) -0.0054(17)
C31 0.017(3) 0.009(3) 0.021(3) -0.002(2) 0.009(3) 0.003(2)
C32 0.023(3) 0.012(3) 0.028(3) 0.002(2) 0.015(3) 0.006(3)
C33 0.038(4) 0.016(3) 0.026(4) 0.007(3) 0.022(3) 0.015(3)
C34 0.026(3) 0.018(3) 0.022(3) 0.002(3) 0.008(3) 0.005(3)
C35 0.018(3) 0.013(3) 0.024(3) -0.005(2) 0.011(3) 0.003(2)
O6 0.029(2) 0.012(2) 0.035(2) 0.0004(16) 0.0236(19) 0.0005(17)
O7 0.039(2) 0.022(2) 0.044(3) -0.0072(18) 0.032(2) -0.0004(19)
O8 0.040(3) 0.016(3) 0.038(4) 0.000 0.022(3) 0.000
C36 0.019(3) 0.015(3) 0.018(3) 0.001(2) 0.008(2) 0.002(2)
C37 0.026(3) 0.019(3) 0.016(3) -0.002(2) 0.009(3) -0.001(3)
C38 0.026(5) 0.018(5) 0.018(4) 0.000 0.007(4) 0.000
Cl1 0.090(8) 0.087(8) 0.064(6) -0.031(5) 0.008(5) 0.041(5)
C39 0.078(11) 0.064(11) 0.026(9) -0.002(8) 0.033(9) -0.011(9)
Cl2 0.052(3) 0.021(2) 0.073(4) -0.010(2) 0.040(3) -0.001(2)

loop_
_atom_type_symbol
_atom_type_description
_atom_type_scat_dispersion_real
_atom_type_scat_dispersion_imag
_atom_type_scat_source
C C 0.0033 0.0016 'International Tables Vol C Tables 4.2.6.8 and 6.1.1.4'
O O 0.0106 0.0060 'International Tables Vol C Tables 4.2.6.8 and 6.1.1.4'
S S 0.1246 0.1234 'International Tables Vol C Tables 4.2.6.8 and 6.1.1.4'
Cl Cl 0.1484 0.1585 'International Tables Vol C Tables 4.2.6.8 and 6.1.1.4'
Ga Ga 0.2307 1.6083 'International Tables Vol C Tables 4.2.6.8 and 6.1.1.4'
H H 0.0000 0.0000 'International Tables Vol C Tables 4.2.6.8 and 6.1.1.4'

loop_
_geom_angle_atom_site_label_1
_geom_angle_atom_site_label_2
_geom_angle_atom_site_label_3
_geom_angle
_geom_angle_site_symmetry_1
_geom_angle_site_symmetry_3
C3 S1 C1 94.5(3) . .
C3 S2 C2 94.5(2) . .
C5 S3 C4 93.4(2) . .
C6 S4 C4 92.7(2) . .
C5 S5 C7 94.2(2) . .
C6 S6 C7 93.6(2) . .
C8 S7 C9 96.2(2) . .
C8 S8 C10 96.0(2) . .
C2 C1 S1 107.8(4) . .
C1 C2 S2 108.7(4) . .
C4 C3 S1 122.3(4) . .
C4 C3 S2 122.5(4) . .
S1 C3 S2 115.2(3) . .
C3 C4 S3 121.3(4) . .
C3 C4 S4 123.1(4) . .
S3 C4 S4 115.6(3) . .
C6 C5 S5 118.8(4) . .
C6 C5 S3 117.6(4) . .
S5 C5 S3 123.5(3) . .
C5 C6 S4 118.9(4) . .
C5 C6 S6 117.8(4) . .
S4 C6 S6 123.0(3) . .
C8 C7 S5 122.3(4) . .
C8 C7 S6 122.2(4) . .
S5 C7 S6 115.5(3) . .
C7 C8 S8 123.1(4) . .
C7 C8 S7 121.1(4) . .
S8 C8 S7 115.8(3) . .
C10 C9 S7 111.3(3) . .
C9 C10 S8 110.8(3) . .
C13 S9 C11 95.8(2) . .
C13 S10 C12 94.9(2) . .
C15 S11 C14 94.0(2) . .
C16 S12 C14 94.4(2) . .
C15 S13 C17 93.5(2) . .
C16 S14 C17 93.6(2) . .
C18 S15 C19 96.3(2) . .
C18 S16 C20 95.3(2) . .
C12 C11 S9 109.0(3) . .
C11 C12 S10 109.3(3) . .
C14 C13 S9 123.0(4) . .
C14 C13 S10 120.6(4) . .
S9 C13 S10 116.4(3) . .
C13 C14 S12 123.6(4) . .
C13 C14 S11 121.1(4) . .
S12 C14 S11 115.2(3) . .
C16 C15 S13 118.5(4) . .
C16 C15 S11 117.9(4) . .
S13 C15 S11 123.5(3) . .
C15 C16 S14 117.8(4) . .
C15 C16 S12 118.4(4) . .
S14 C16 S12 123.7(3) . .
C18 C17 S13 121.9(4) . .
C18 C17 S14 122.1(4) . .
S13 C17 S14 115.9(3) . .
C17 C18 S16 123.5(4) . .
C17 C18 S15 121.4(4) . .
S16 C18 S15 115.1(3) . .
C20 C19 S15 108.4(3) . .
C19 C20 S16 109.2(3) . .
C23 S17 C21 95.4(2) . .
C23 S18 C22 92.6(2) . .
C25 S19 C24 94.0(2) . .
C26 S20 C24 93.9(2) . .
C25 S21 C27 93.8(2) . .
C26 S22 C27 94.5(2) . .
C28 S23 C29 94.5(2) . .
C28 S24 C30 95.4(2) . .
C22 C21 S17 107.6(3) . .
C21 C22 S18 107.9(3) . .
C24 C23 S18 124.1(4) . .
C24 C23 S17 120.3(4) . .
S18 C23 S17 115.5(3) . .
C23 C24 S19 121.6(4) . .
C23 C24 S20 123.0(4) . .
S19 C24 S20 115.4(3) . .
C26 C25 S19 118.9(4) . .
C26 C25 S21 118.2(4) . .
S19 C25 S21 122.8(3) . .
C25 C26 S22 118.0(4) . .
C25 C26 S20 117.4(4) . .
S22 C26 S20 124.6(3) . .
C28 C27 S22 123.2(4) . .
C28 C27 S21 121.3(4) . .
S22 C27 S21 115.4(3) . .
C27 C28 S24 122.2(4) . .
C27 C28 S23 122.6(4) . .
S24 C28 S23 115.2(3) . .
C30 C29 S23 107.7(3) . .
C29 C30 S24 107.8(3) . .
O1 Ga O1 100.00(18) . 2_755
O1 Ga O5 84.57(13) . .
O1 Ga O5 93.16(13) 2_755 .
O1 Ga O5 93.16(13) . 2_755
O1 Ga O5 84.57(13) 2_755 2_755
O5 Ga O5 176.5(2) . 2_755
O1 Ga O6 87.83(13) . .
O1 Ga O6 171.06(13) 2_755 .
O5 Ga O6 91.86(13) . .
O5 Ga O6 90.74(14) 2_755 .
O1 Ga O6 171.06(13) . 2_755
O1 Ga O6 87.83(13) 2_755 2_755
O5 Ga O6 90.74(14) . 2_755
O5 Ga O6 91.86(13) 2_755 2_755
O6 Ga O6 84.72(19) . 2_755
C31 O1 Ga 107.6(3) . .
C35 O5 Ga 107.5(3) . .
O1 C31 C35 119.9(5) . .
O1 C31 C32 129.5(5) . .
C35 C31 C32 110.5(5) . .
O2 C32 C31 128.7(5) . .
O2 C32 C33 126.0(5) . .
C31 C32 C33 105.3(4) . .
O3 C33 C32 125.9(5) . .
O3 C33 C34 125.6(5) . .
C32 C33 C34 108.4(4) . .
O4 C34 C35 128.6(5) . .
O4 C34 C33 126.4(5) . .
C35 C34 C33 105.0(4) . .
O5 C35 C31 118.9(5) . .
O5 C35 C34 130.2(5) . .
C31 C35 C34 110.8(5) . .
C36 O6 Ga 107.7(3) . .
O6 C36 C36 119.9(3) . 2_755
O6 C36 C37 129.9(4) . .
C36 C36 C37 110.2(3) 2_755 .
O7 C37 C36 127.4(5) . .
O7 C37 C38 127.2(5) . .
C36 C37 C38 105.4(5) . .
O8 C38 C37 125.7(3) . .
O8 C38 C37 125.7(3) . 2_755
C37 C38 C37 108.7(6) . 2_755
Cl2 Cl1 C39 153(3) 5_755 5_755
Cl2 Cl1 C39 90(2) 5_755 .
C39 Cl1 C39 63.4(11) 5_755 .
Cl1 C39 C39 75.5(11) 5_755 5_755
Cl1 C39 Cl1 116.6(11) 5_755 .
C39 C39 Cl1 41.2(7) 5_755 .
Cl1 C39 Cl2 9.3(9) 5_755 .
C39 C39 Cl2 66.3(10) 5_755 .
Cl1 C39 Cl2 107.4(10) . .
Cl1 C39 Cl2 136.4(12) 5_755 5_755
C39 C39 Cl2 60.9(9) 5_755 5_755
Cl1 C39 Cl2 19.8(4) . 5_755
Cl2 C39 Cl2 127.2(8) . 5_755
Cl1 Cl2 C39 17.7(18) 5_755 .
Cl1 Cl2 C39 70(2) 5_755 5_755
C39 Cl2 C39 52.8(8) . 5_755

loop_
_geom_bond_atom_site_label_1
_geom_bond_atom_site_label_2
_geom_bond_distance
_geom_bond_site_symmetry_2
S1 C3 1.746(5) .
S1 C1 1.815(6) .
S2 C3 1.758(5) .
S2 C2 1.798(5) .
S3 C5 1.735(5) .
S3 C4 1.764(5) .
S4 C6 1.740(5) .
S4 C4 1.764(5) .
S5 C5 1.724(5) .
S5 C7 1.758(5) .
S6 C6 1.744(5) .
S6 C7 1.772(5) .
S7 C8 1.754(5) .
S7 C9 1.789(5) .
S8 C8 1.740(5) .
S8 C10 1.807(5) .
C1 C2 1.482(7) .
C3 C4 1.337(6) .
C5 C6 1.340(6) .
C7 C8 1.338(6) .
C9 C10 1.493(6) .
S9 C13 1.731(5) .
S9 C11 1.806(5) .
S10 C13 1.754(5) .
S10 C12 1.812(5) .
S11 C15 1.740(5) .
S11 C14 1.775(5) .
S12 C16 1.730(5) .
S12 C14 1.761(5) .
S13 C15 1.723(5) .
S13 C17 1.754(5) .
S14 C16 1.728(5) .
S14 C17 1.758(5) .
S15 C18 1.755(5) .
S15 C19 1.807(5) .
S16 C18 1.741(5) .
S16 C20 1.802(5) .
C11 C12 1.513(6) .
C13 C14 1.343(6) .
C15 C16 1.350(6) .
C17 C18 1.343(6) .
C19 C20 1.508(6) .
S17 C23 1.754(5) .
S17 C21 1.816(5) .
S18 C23 1.740(5) .
S18 C22 1.819(5) .
S19 C25 1.725(5) .
S19 C24 1.755(5) .
S20 C26 1.738(5) .
S20 C24 1.772(5) .
S21 C25 1.733(5) .
S21 C27 1.767(5) .
S22 C26 1.723(5) .
S22 C27 1.758(5) .
S23 C28 1.748(5) .
S23 C29 1.806(5) .
S24 C28 1.743(5) .
S24 C30 1.812(5) .
C21 C22 1.495(6) .
C23 C24 1.343(6) .
C25 C26 1.350(6) .
C27 C28 1.333(6) .
C29 C30 1.499(6) .
Ga O1 1.982(3) .
Ga O1 1.982(3) 2_755
Ga O5 1.990(3) .
Ga O5 1.990(3) 2_755
Ga O6 2.011(3) .
Ga O6 2.011(3) 2_755
O1 C31 1.280(5) .
O2 C32 1.226(6) .
O3 C33 1.213(6) .
O4 C34 1.221(6) .
O5 C35 1.285(6) .
C31 C35 1.413(6) .
C31 C32 1.452(7) .
C32 C33 1.497(7) .
C33 C34 1.506(7) .
C34 C35 1.449(7) .
O6 C36 1.279(5) .
O7 C37 1.225(5) .
O8 C38 1.211(8) .
C36 C36 1.433(9) 2_755
C36 C37 1.457(7) .
C37 C38 1.502(6) .
C38 C37 1.502(6) 2_755
Cl1 Cl2 0.632(12) 5_755
Cl1 C39 1.193(15) 5_755
Cl1 C39 1.754(17) .
C39 Cl1 1.193(15) 5_755
C39 C39 1.62(3) 5_755
C39 Cl2 1.779(15) .
C39 Cl2 1.86(2) 5_755
Cl2 Cl1 0.632(12) 5_755
Cl2 C39 1.86(2) 5_755
